data_7716939
loop_
_publ_author_name
'Gupta, Gajendra'
'Paul, Anup'
'Gupta, Ajay'
'Lee, Junseong'
'Lee, Chang Yeon'

_publ_section_title
;
 Removal of organic dyes from aqueous solution using a novel pyrene
 appended Zn(ii)-based metal--organic framework and its photocatalytic
 properties
;
_journal_issue 37
_journal_name_full 'Dalton Transactions'
_journal_page_first 15732
_journal_page_last 15741
_journal_paper_doi 10.1039/D4DT01869A
_journal_volume 53
_journal_year 2024
_chemical_formula_moiety 'C52 H32 F6 N4 Si Zn, 4(C H Cl3)'
_chemical_formula_sum 'C56 H36 Cl12 F6 N4 Si Zn'
_chemical_formula_weight 1397.75
_space_group_crystal_system tetragonal
_space_group_IT_number 142
_space_group_name_Hall '-I 4bd 2c'
_space_group_name_H-M_alt 'I 41/a c d :2'
_atom_sites_solution_hydrogens geom
_atom_sites_solution_primary direct
_audit_creation_date 2021-11-30
_audit_creation_method
;
Olex2 1.5
(compiled 2021.11.18 svn.ra9532c28 for OlexSys, GUI svn.r6429)
;
_audit_update_record
;
2024-06-03 deposited with the CCDC.	2024-08-29 downloaded from the CCDC.
;
_cell_angle_alpha 90
_cell_angle_beta 90
_cell_angle_gamma 90
_cell_formula_units_Z 8
_cell_length_a 28.0983(6)
_cell_length_b 28.0983(6)
_cell_length_c 14.9330(3)
_cell_measurement_reflns_used 7490
_cell_measurement_temperature 100
_cell_measurement_theta_max 25.512
_cell_measurement_theta_min 2.895
_cell_volume 11789.8(4)
_computing_cell_refinement 'SAINT v8.34A (Bruker, 2013)'
_computing_data_reduction 'SAINT v8.34A (Bruker, 2013)'
_computing_molecular_graphics 'Olex2 1.5 (Dolomanov et al., 2009)'
_computing_publication_material 'Olex2 1.5 (Dolomanov et al., 2009)'
_computing_structure_refinement 'XL  (Sheldrick, 2008)'
_computing_structure_solution 'SHELXS-1997  (Sheldrick, 2008)'
_diffrn_ambient_temperature 100
_diffrn_measured_fraction_theta_full 0.998
_diffrn_measured_fraction_theta_max 0.998
_diffrn_measurement_device_type 'Bruker APEX-II CCD'
_diffrn_measurement_method '\f and \w scans'
_diffrn_radiation_type MoK\a
_diffrn_radiation_wavelength 0.71073
_diffrn_reflns_av_R_equivalents 0.3365
_diffrn_reflns_av_unetI/netI 0.0854
_diffrn_reflns_Laue_measured_fraction_full 0.998
_diffrn_reflns_Laue_measured_fraction_max 0.998
_diffrn_reflns_limit_h_max 33
_diffrn_reflns_limit_h_min -34
_diffrn_reflns_limit_k_max 34
_diffrn_reflns_limit_k_min -34
_diffrn_reflns_limit_l_max 18
_diffrn_reflns_limit_l_min -17
_diffrn_reflns_number 77527
_diffrn_reflns_point_group_measured_fraction_full 0.998
_diffrn_reflns_point_group_measured_fraction_max 0.998
_diffrn_reflns_theta_full 25.242
_diffrn_reflns_theta_max 25.731
_diffrn_reflns_theta_min 2.118
_diffrn_source_current 30.0
_diffrn_source_power 1.5
_diffrn_source_voltage 50.0
_diffrn_standards_number 0
_exptl_absorpt_coefficient_mu 1.042
_exptl_absorpt_correction_T_max 0.7452
_exptl_absorpt_correction_T_min 0.5185
_exptl_absorpt_correction_type multi-scan
_exptl_absorpt_process_details
;
SADABS-2014/2 (Bruker,2014/2) was used for absorption correction.
wR2(int) was 0.1014 before and 0.0639 after correction.
The Ratio of minimum to maximum transmission is 0.6958.
The \l/2 correction factor is 0.00150.
;
_exptl_crystal_density_diffrn 1.575
_exptl_crystal_description block
_exptl_crystal_F_000 5616
_exptl_crystal_size_max 0.1
_exptl_crystal_size_mid 0.1
_exptl_crystal_size_min 0.1
_refine_diff_density_max 0.990
_refine_diff_density_min -0.664
_refine_diff_density_rms 0.118
_refine_ls_extinction_method none
_refine_ls_goodness_of_fit_ref 1.028
_refine_ls_hydrogen_treatment constr
_refine_ls_matrix_type full
_refine_ls_number_parameters 186
_refine_ls_number_reflns 2815
_refine_ls_number_restraints 6
_refine_ls_restrained_S_all 1.028
_refine_ls_R_factor_all 0.2037
_refine_ls_R_factor_gt 0.0785
_refine_ls_shift/su_max 0.000
_refine_ls_shift/su_mean 0.000
_refine_ls_structure_factor_coef Fsqd
_refine_ls_weighting_details 'w=1/[\s^2^(Fo^2^)+(0.1214P)^2^+62.6277P] where P=(Fo^2^+2Fc^2^)/3'
_refine_ls_weighting_scheme calc
_refine_ls_wR_factor_gt 0.2041
_refine_ls_wR_factor_ref 0.2773
_reflns_Friedel_coverage 0.000
_reflns_number_gt 1088
_reflns_number_total 2815
_reflns_threshold_expression 'I > 2\s(I)'
_cod_data_source_file d4dt01869a2.cif
_cod_data_source_block lcy03-5_pl
_cod_depositor_comments 'Adding full bibliography for 7716939.cif.'
_cod_original_cell_volume 11789.8(6)
_cod_original_sg_symbol_H-M 'I 41/a c d'
_cod_database_code 7716939
_shelxl_version_number 2014-3
_shelx_space_group_comment
;
The symmetry employed for this shelxl refinement is uniquely defined
by the following loop, which should always be used as a source of
symmetry information in preference to the above space-group names.
They are only intended as comments.
;
_shelx_estimated_absorpt_t_max 0.903
_shelx_estimated_absorpt_t_min 0.903
_olex2_refinement_description
;
1. Fixed Uiso
 At 1.2 times of:
  All C(H) groups
2. Uiso/Uaniso restraints and constraints
Uanis(C8) \\sim Ueq: with sigma of 0.01 and sigma for terminal atoms of 0.02
3.a Ternary CH refined with riding coordinates:
 C17(H17)
3.b Aromatic/amide H refined with riding coordinates:
 C2(H2), C15(H15), C1(H1), C5(H5), C12(H12), C7(H7), C8(H8), C16(H16)
;
_olex2_submission_special_instructions 'No special instructions were received'

loop_
_space_group_symop_operation_xyz
'x, y, z'
'-y+1/4, x+3/4, z+1/4'
'-x+1/2, -y, z+1/2'
'y+1/4, -x+1/4, z+3/4'
'x, -y, -z+1/2'
'y+1/4, x+3/4, -z+3/4'
'-x+1/2, y, -z'
'-y+1/4, -x+1/4, -z+1/4'
'x+1/2, y+1/2, z+1/2'
'-y+3/4, x+5/4, z+3/4'
'-x+1, -y+1/2, z+1'
'y+3/4, -x+3/4, z+5/4'
'x+1/2, -y+1/2, -z+1'
'y+3/4, x+5/4, -z+5/4'
'-x+1, y+1/2, -z+1/2'
'-y+3/4, -x+3/4, -z+3/4'
'-x, -y, -z'
'y-1/4, -x-3/4, -z-1/4'
'x-1/2, y, -z-1/2'
'-y-1/4, x-1/4, -z-3/4'
'-x, y, z-1/2'
'-y-1/4, -x-3/4, z-3/4'
'x-1/2, -y, z'
'y-1/4, x-1/4, z-1/4'
'-x+1/2, -y+1/2, -z+1/2'
'y+1/4, -x-1/4, -z+1/4'
'x, y+1/2, -z'
'-y+1/4, x+1/4, -z-1/4'
'-x+1/2, y+1/2, z'
'-y+1/4, -x-1/4, z-1/4'
'x, -y+1/2, z+1/2'
'y+1/4, x+1/4, z+1/4'

loop_
_atom_site_label
_atom_site_type_symbol
_atom_site_fract_x
_atom_site_fract_y
_atom_site_fract_z
_atom_site_U_iso_or_equiv
_atom_site_adp_type
_atom_site_occupancy
_atom_site_site_symmetry_order
_atom_site_calc_flag
_atom_site_refinement_flags_posn
_atom_site_refinement_flags_adp
_atom_site_refinement_flags_occupancy
_atom_site_disorder_assembly
_atom_site_disorder_group
Zn1 Zn 0.0000 0.2500 0.1250 0.0225(5) Uani 1 4 d S T P . .
Si1 Si 0.0000 0.2500 -0.1250 0.0247(9) Uani 1 4 d S T P . .
F1 F 0.0000 0.2500 -0.0121(4) 0.0347(14) Uani 1 2 d S T P . .
F2 F 0.05894(15) 0.24354(18) -0.1244(5) 0.0438(13) Uani 1 1 d . . . . .
N1 N 0.0544(2) 0.1956(2) 0.1250 0.028(2) Uani 1 2 d S T P . .
N2 N -0.0537(2) 0.1963(2) 0.1250 0.026(2) Uani 1 2 d S T P . .
C14 C 0.3757(3) -0.1257(3) 0.1250 0.029(3) Uani 1 2 d S T P . .
C4 C 0.1619(3) 0.0881(3) 0.1250 0.026(3) Uani 1 2 d S T P . .
C2 C 0.0873(4) 0.1244(4) 0.0624(7) 0.039(3) Uani 1 1 d . . . . .
H2 H 0.0852 0.0994 0.0198 0.047 Uiso 1 1 calc R U . . .
C13 C 0.3385(3) -0.0885(3) 0.1250 0.034(3) Uani 1 2 d S T P . .
C15 C -0.0895(3) 0.1975(3) 0.0664(7) 0.031(2) Uani 1 1 d . . . . .
H15 H -0.0905 0.2227 0.0239 0.038 Uiso 1 1 calc R U . . .
C3 C 0.1245(3) 0.1255(3) 0.1250 0.035(3) Uani 1 2 d S T P . .
C1 C 0.0539(3) 0.1602(3) 0.0640(7) 0.031(2) Uani 1 1 d . . . . .
H1 H 0.0293 0.1600 0.0202 0.037 Uiso 1 1 calc R U . . .
C6 C 0.2450(3) 0.0666(3) 0.1310(8) 0.030(2) Uani 1 1 d . . . . .
C9 C 0.3171(3) -0.0054(3) 0.1314(8) 0.030(2) Uani 1 1 d . . . . .
C5 C 0.2093(3) 0.1014(3) 0.1336(7) 0.031(2) Uani 1 1 d . . . . .
H5 H 0.2175 0.1339 0.1412 0.038 Uiso 1 1 calc R U . . .
C12 C 0.3513(3) -0.0410(3) 0.1306(8) 0.031(2) Uani 1 1 d . . . . .
H12 H 0.3840 -0.0327 0.1340 0.038 Uiso 1 1 calc R U . . .
C10 C 0.2686(3) -0.0186(3) 0.1250 0.027(3) Uani 1 2 d S T P . .
C11 C 0.2325(3) 0.0175(3) 0.1250 0.029(3) Uani 1 2 d S T P . .
C7 C 0.2948(3) 0.0786(3) 0.1366(8) 0.040(3) Uani 1 1 d . . . . .
H7 H 0.3038 0.1111 0.1405 0.048 Uiso 1 1 calc R U . . .
C8 C 0.3292(3) 0.0447(3) 0.1362(8) 0.038(2) Uani 1 1 d . U . . .
H8 H 0.3617 0.0539 0.1393 0.046 Uiso 1 1 calc R U . . .
C16 C -0.1246(3) 0.1643(3) 0.0649(7) 0.032(2) Uani 1 1 d . . . . .
H16 H -0.1498 0.1671 0.0227 0.038 Uiso 1 1 calc R U . . .
Cl3 Cl -0.03647(11) 0.04269(12) 0.3728(3) 0.0832(11) Uani 1 1 d . . . . .
Cl1 Cl 0.04379(12) 0.07413(14) 0.4739(2) 0.0831(12) Uani 1 1 d . . . . .
C17 C 0.0118(3) 0.0826(4) 0.3750(9) 0.054(3) Uani 1 1 d . . . . .
H17 H -0.0005 0.1160 0.3731 0.065 Uiso 1 1 calc R U . . .
Cl2 Cl 0.04763(13) 0.07239(15) 0.2811(3) 0.0912(13) Uani 1 1 d . . . . .

loop_
_atom_site_aniso_label
_atom_site_aniso_U_11
_atom_site_aniso_U_22
_atom_site_aniso_U_33
_atom_site_aniso_U_23
_atom_site_aniso_U_13
_atom_site_aniso_U_12
Zn1 0.0131(5) 0.0131(5) 0.0413(10) 0.000 0.000 -0.0006(8)
Si1 0.0168(11) 0.0168(11) 0.040(2) 0.000 0.000 0.000
F1 0.033(7) 0.033(7) 0.038(4) 0.000 0.000 -0.002(3)
F2 0.021(2) 0.052(3) 0.058(3) -0.002(4) -0.011(5) 0.004(2)
N1 0.021(3) 0.021(3) 0.044(6) 0.000(6) 0.000(6) -0.006(4)
N2 0.017(3) 0.017(3) 0.046(6) 0.002(6) -0.002(6) -0.002(4)
C14 0.023(4) 0.023(4) 0.039(7) -0.001(7) -0.001(7) 0.005(5)
C4 0.020(4) 0.020(4) 0.040(7) -0.016(6) -0.016(6) 0.003(5)
C2 0.040(7) 0.034(7) 0.043(7) -0.004(5) -0.011(5) -0.003(5)
C13 0.030(4) 0.030(4) 0.042(8) 0.020(7) 0.020(7) 0.013(5)
C15 0.020(6) 0.030(6) 0.043(7) 0.001(5) -0.005(5) -0.004(5)
C3 0.028(4) 0.028(4) 0.048(8) 0.009(8) 0.009(8) 0.010(6)
C1 0.018(5) 0.024(6) 0.050(7) -0.007(5) -0.010(5) 0.002(4)
C6 0.025(5) 0.023(5) 0.041(6) 0.013(7) 0.005(7) 0.001(4)
C9 0.023(5) 0.020(4) 0.048(6) -0.007(7) -0.012(7) 0.003(4)
C5 0.030(5) 0.022(5) 0.042(6) -0.002(6) 0.007(7) 0.005(4)
C12 0.019(4) 0.025(5) 0.050(6) -0.010(7) 0.002(7) 0.006(4)
C10 0.021(4) 0.021(4) 0.038(7) 0.012(8) 0.012(8) 0.009(5)
C11 0.026(4) 0.026(4) 0.036(7) -0.003(8) -0.003(8) 0.008(5)
C7 0.026(5) 0.017(5) 0.078(9) 0.005(7) 0.007(7) 0.003(4)
C8 0.028(5) 0.029(5) 0.058(6) -0.011(6) -0.002(6) 0.004(4)
C16 0.019(5) 0.021(5) 0.056(7) 0.003(5) -0.005(5) -0.002(4)
Cl3 0.0565(19) 0.078(2) 0.115(3) 0.006(3) 0.000(2) -0.0203(16)
Cl1 0.069(2) 0.106(3) 0.074(3) -0.007(2) -0.016(2) 0.009(2)
C17 0.047(6) 0.045(6) 0.069(7) 0.004(9) 0.001(9) 0.000(4)
Cl2 0.079(3) 0.110(3) 0.085(3) 0.003(2) 0.027(2) -0.007(2)

loop_
_atom_type_symbol
_atom_type_description
_atom_type_scat_dispersion_real
_atom_type_scat_dispersion_imag
_atom_type_scat_source
C C 0.0033 0.0016 'International Tables Vol C Tables 4.2.6.8 and 6.1.1.4'
H H 0.0000 0.0000 'International Tables Vol C Tables 4.2.6.8 and 6.1.1.4'
Cl Cl 0.1484 0.1585 'International Tables Vol C Tables 4.2.6.8 and 6.1.1.4'
F F 0.0171 0.0103 'International Tables Vol C Tables 4.2.6.8 and 6.1.1.4'
N N 0.0061 0.0033 'International Tables Vol C Tables 4.2.6.8 and 6.1.1.4'
Si Si 0.0817 0.0704 'International Tables Vol C Tables 4.2.6.8 and 6.1.1.4'
Zn Zn 0.2839 1.4301 'International Tables Vol C Tables 4.2.6.8 and 6.1.1.4'

loop_
_geom_angle_atom_site_label_1
_geom_angle_atom_site_label_2
_geom_angle_atom_site_label_3
_geom_angle
_geom_angle_site_symmetry_1
_geom_angle_site_symmetry_3
_geom_angle_publ_flag
F1 Zn1 F1 180.0 14_444 . ?
F1 Zn1 N1 90.0 14_444 . ?
F1 Zn1 N1 90.0 . . ?
F1 Zn1 N1 90.0 . 11_454 ?
F1 Zn1 N1 90.0 14_444 11_454 ?
F1 Zn1 N2 90.0 14_444 11_454 ?
F1 Zn1 N2 90.0 . 11_454 ?
F1 Zn1 N2 90.0 14_444 . ?
F1 Zn1 N2 90.0 . . ?
N1 Zn1 N1 180.0(2) 11_454 . ?
N2 Zn1 N1 90.0 . 11_454 ?
N2 Zn1 N1 90.0 . . ?
N2 Zn1 N1 89.999(1) 11_454 . ?
N2 Zn1 N1 90.001(1) 11_454 11_454 ?
N2 Zn1 N2 180.0 11_454 . ?
F1 Si1 F1 180.0 . 18_565 ?
F2 Si1 F1 90.3(3) 28 . ?
F2 Si1 F1 90.3(3) . 18_565 ?
F2 Si1 F1 89.7(3) 11_454 . ?
F2 Si1 F1 90.3(3) 11_454 18_565 ?
F2 Si1 F1 89.7(3) . . ?
F2 Si1 F1 90.3(3) 18_565 . ?
F2 Si1 F1 89.7(3) 18_565 18_565 ?
F2 Si1 F1 89.7(3) 28 18_565 ?
F2 Si1 F2 90.002(4) 18_565 11_454 ?
F2 Si1 F2 90.004(4) 18_565 . ?
F2 Si1 F2 90.000(4) 28 . ?
F2 Si1 F2 179.4(6) 28 18_565 ?
F2 Si1 F2 90.002(4) 28 11_454 ?
F2 Si1 F2 179.4(6) 11_454 . ?
Si1 F1 Zn1 180.0 . . ?
C1 N1 Zn1 120.8(5) 8 . ?
C1 N1 Zn1 120.8(5) . . ?
C1 N1 C1 118.3(10) 8 . ?
C15 N2 Zn1 121.0(5) 14_444 . ?
C15 N2 Zn1 121.0(5) . . ?
C15 N2 C15 117.9(10) 14_444 . ?
C16 C14 C13 122.7(5) 26 . ?
C16 C14 C13 122.7(5) 23_655 . ?
C16 C14 C16 114.6(11) 23_655 26 ?
C5 C4 C3 119.2(5) . . ?
C5 C4 C3 119.2(5) 8 . ?
C5 C4 C5 121.5(10) . 8 ?
C3 C2 H2 120.6 . . ?
C1 C2 H2 120.6 . . ?
C1 C2 C3 118.8(10) . . ?
C12 C13 C14 119.8(5) . . ?
C12 C13 C14 119.8(5) 8 . ?
C12 C13 C12 120.3(10) 8 . ?
N2 C15 H15 118.6 . . ?
N2 C15 C16 122.7(9) . . ?
C16 C15 H15 118.6 . . ?
C2 C3 C4 120.8(6) 8 . ?
C2 C3 C4 120.8(6) . . ?
C2 C3 C2 118.4(12) . 8 ?
N1 C1 C2 122.8(9) . . ?
N1 C1 H1 118.6 . . ?
C2 C1 H1 118.6 . . ?
C5 C6 C11 120.0(8) . . ?
C5 C6 C7 122.0(8) . . ?
C11 C6 C7 118.0(8) . . ?
C12 C9 C10 118.5(7) . . ?
C12 C9 C8 122.5(8) . . ?
C10 C9 C8 119.0(8) . . ?
C4 C5 C6 119.8(8) . . ?
C4 C5 H5 120.1 . . ?
C6 C5 H5 120.1 . . ?
C13 C12 C9 121.1(8) . . ?
C13 C12 H12 119.5 . . ?
C9 C12 H12 119.5 . . ?
C9 C10 C9 120.6(10) 8 . ?
C9 C10 C11 119.7(5) 8 . ?
C9 C10 C11 119.7(5) . . ?
C6 C11 C6 118.8(10) . 8 ?
C6 C11 C10 120.6(5) . . ?
C6 C11 C10 120.6(5) 8 . ?
C6 C7 H7 119.1 . . ?
C8 C7 C6 121.8(9) . . ?
C8 C7 H7 119.1 . . ?
C9 C8 H8 119.5 . . ?
C7 C8 C9 120.9(9) . . ?
C7 C8 H8 119.5 . . ?
C14 C16 H16 119.5 20_556 . ?
C15 C16 C14 121.0(9) . 20_556 ?
C15 C16 H16 119.5 . . ?
Cl3 C17 H17 109.3 . . ?
Cl1 C17 Cl3 109.0(7) . . ?
Cl1 C17 H17 109.3 . . ?
Cl1 C17 Cl2 111.1(6) . . ?
Cl2 C17 Cl3 108.9(7) . . ?
Cl2 C17 H17 109.3 . . ?

loop_
_geom_bond_atom_site_label_1
_geom_bond_atom_site_label_2
_geom_bond_distance
_geom_bond_site_symmetry_2
_geom_bond_publ_flag
Zn1 F1 2.048(6) 14_444 ?
Zn1 F1 2.048(6) . ?
Zn1 N1 2.163(9) 11_454 ?
Zn1 N1 2.163(9) . ?
Zn1 N2 2.133(8) 11_454 ?
Zn1 N2 2.134(8) . ?
Si1 F1 1.685(6) . ?
Si1 F1 1.685(6) 18_565 ?
Si1 F2 1.666(4) . ?
Si1 F2 1.666(4) 28 ?
Si1 F2 1.666(4) 18_565 ?
Si1 F2 1.666(4) 11_454 ?
N1 C1 1.348(10) 8 ?
N1 C1 1.348(10) . ?
N2 C15 1.335(10) 14_444 ?
N2 C15 1.335(10) . ?
C14 C13 1.479(15) . ?
C14 C16 1.407(10) 23_655 ?
C14 C16 1.407(10) 26 ?
C4 C3 1.484(14) . ?
C4 C5 1.389(9) 8 ?
C4 C5 1.389(9) . ?
C2 H2 0.9500 . ?
C2 C3 1.403(11) . ?
C2 C1 1.377(13) . ?
C13 C12 1.384(9) 8 ?
C13 C12 1.384(9) . ?
C15 H15 0.9500 . ?
C15 C16 1.358(12) . ?
C3 C2 1.403(11) 8 ?
C1 H1 0.9500 . ?
C6 C5 1.401(11) . ?
C6 C11 1.425(9) . ?
C6 C7 1.442(11) . ?
C9 C12 1.389(11) . ?
C9 C10 1.416(9) . ?
C9 C8 1.449(11) . ?
C5 H5 0.9500 . ?
C12 H12 0.9500 . ?
C10 C9 1.416(9) 8 ?
C10 C11 1.435(13) . ?
C11 C6 1.425(9) 8 ?
C7 H7 0.9500 . ?
C7 C8 1.358(10) . ?
C8 H8 0.9500 . ?
C16 C14 1.407(10) 20_556 ?
C16 H16 0.9500 . ?
Cl3 C17 1.760(9) . ?
Cl1 C17 1.745(13) . ?
C17 H17 1.0000 . ?
C17 Cl2 1.750(12) . ?

loop_
_geom_torsion_atom_site_label_1
_geom_torsion_atom_site_label_2
_geom_torsion_atom_site_label_3
_geom_torsion_atom_site_label_4
_geom_torsion
_geom_torsion_site_symmetry_1
_geom_torsion_site_symmetry_2
_geom_torsion_site_symmetry_3
_geom_torsion_site_symmetry_4
_geom_torsion_publ_flag
Zn1 N1 C1 C2 -178.9(7) . . . . ?
Zn1 N2 C15 C16 -179.3(7) . . . . ?
N2 C15 C16 C14 -1.5(14) . . . 20_556 ?
C14 C13 C12 C9 -179.6(9) . . . . ?
C15 N2 C15 C16 0.7(7) 14_444 . . . ?
C3 C4 C5 C6 -178.1(8) . . . . ?
C3 C2 C1 N1 -2.2(14) . . . . ?
C1 N1 C1 C2 1.1(7) 8 . . . ?
C1 C2 C3 C4 -179.0(7) . . . . ?
C1 C2 C3 C2 1.1(7) . . . 8 ?
C6 C7 C8 C9 -1(2) . . . . ?
C9 C10 C11 C6 0.2(10) 8 . . 8 ?
C9 C10 C11 C6 0.2(10) . . . . ?
C9 C10 C11 C6 -179.8(10) . . . 8 ?
C9 C10 C11 C6 -179.8(10) 8 . . . ?
C5 C4 C3 C2 135.3(7) . . . . ?
C5 C4 C3 C2 -44.7(7) 8 . . . ?
C5 C4 C3 C2 135.3(7) 8 . . 8 ?
C5 C4 C3 C2 -44.7(7) . . . 8 ?
C5 C4 C5 C6 1.9(8) 8 . . . ?
C5 C6 C11 C6 1.9(8) . . . 8 ?
C5 C6 C11 C10 -178.1(8) . . . . ?
C5 C6 C7 C8 178.4(12) . . . . ?
C12 C13 C12 C9 0.4(9) 8 . . . ?
C12 C9 C10 C9 0.4(9) . . . 8 ?
C12 C9 C10 C11 -179.6(9) . . . . ?
C12 C9 C8 C7 179.8(13) . . . . ?
C10 C9 C12 C13 -0.8(17) . . . . ?
C10 C9 C8 C7 1.3(19) . . . . ?
C11 C6 C5 C4 -3.7(16) . . . . ?
C11 C6 C7 C8 -0.1(19) . . . . ?
C7 C6 C5 C4 177.8(9) . . . . ?
C7 C6 C11 C6 -179.6(13) . . . 8 ?
C7 C6 C11 C10 0.4(13) . . . . ?
C8 C9 C12 C13 -179.4(10) . . . . ?
C8 C9 C10 C9 179.0(13) . . . 8 ?
C8 C9 C10 C11 -1.0(13) . . . . ?
C16 C14 C13 C12 -134.7(7) 23_655 . . . ?
C16 C14 C13 C12 -134.7(7) 26 . . 8 ?
C16 C14 C13 C12 45.3(7) 23_655 . . 8 ?
C16 C14 C13 C12 45.3(7) 26 . . . ?
